data_7208721
loop_
_publ_author_name
'Kounavi, Konstantina A.'
'Moushi, Eleni E.'
'Manos, Manolis J.'
'Papatriantafyllopoulou, Constantina'
'Tasiopoulos, Anastasios J.'
'Nastopoulos, Vassilios'

_publ_section_title
;
 Supramolecular patterns of cationic and neutral Ni(ii) complexes from the
 interplay of hydrogen-bonding, stacking interactions and
 metal-coordination motifs
;
_journal_issue 20
_journal_name_full CrystEngComm
_journal_page_first 6492
_journal_paper_doi 10.1039/c2ce25704a
_journal_volume 14
_journal_year 2012
_chemical_formula_moiety 'C64 H56 N8 Ni 2+, H2 O, 2(H O 1-)'
_chemical_formula_sum 'C64 H60 N8 Ni O3'
_chemical_formula_weight 1047.91
_space_group_IT_number 41
_symmetry_cell_setting orthorhombic
_symmetry_space_group_name_Hall 'A 2 -2ab'
_symmetry_space_group_name_H-M 'A b a 2'
_atom_sites_solution_hydrogens geom
_atom_sites_solution_primary direct
_atom_sites_solution_secondary difmap
_audit_creation_method SHELXL-97
_cell_angle_alpha 90.00
_cell_angle_beta 90.00
_cell_angle_gamma 90.00
_cell_formula_units_Z 4
_cell_length_a 11.4027(3)
_cell_length_b 23.4885(6)
_cell_length_c 22.6238(5)
_cell_measurement_reflns_used 9713
_cell_measurement_temperature 100(2)
_cell_measurement_theta_max 30.2985
_cell_measurement_theta_min 3.0623
_cell_volume 6059.4(3)
_computing_cell_refinement 'CrysAlis RED (Oxford Diffraction, 2009)'
_computing_data_collection 'CrysAlis CCD (Oxford Diffraction, 2009)'
_computing_data_reduction 'CrysAlis RED (Oxford Diffraction, 2009)'
_computing_molecular_graphics
;ORTEP-3 for Windows (Farrugia, 1997); PLATON (Spek, 1990);
MERCURY (Bruno et al. 2002)
;
_computing_publication_material 'WINGX (Farrugia, 1999)'
_computing_structure_refinement 'SHELXL-97 (Sheldrick, 1997)'
_computing_structure_solution 'SIR92 (Altomare et al., 1994)'
_diffrn_ambient_temperature 100(2)
_diffrn_detector_area_resol_mean 16.0288
_diffrn_measured_fraction_theta_full 0.996
_diffrn_measured_fraction_theta_max 0.996
_diffrn_measurement_device_type 'Oxford Diffraction Xcalibur-3 with Sapphire CCD'
_diffrn_measurement_method '\w scans'
_diffrn_radiation_monochromator graphite
_diffrn_radiation_source 'Enhance (Mo) X-ray source'
_diffrn_radiation_type MoK\a
_diffrn_radiation_wavelength 0.71073
_diffrn_reflns_av_R_equivalents 0.0479
_diffrn_reflns_av_sigmaI/netI 0.0619
_diffrn_reflns_limit_h_max 15
_diffrn_reflns_limit_h_min -15
_diffrn_reflns_limit_k_max 31
_diffrn_reflns_limit_k_min -31
_diffrn_reflns_limit_l_max 22
_diffrn_reflns_limit_l_min -30
_diffrn_reflns_number 25119
_diffrn_reflns_theta_full 28.49
_diffrn_reflns_theta_max 28.49
_diffrn_reflns_theta_min 3.07
_exptl_absorpt_coefficient_mu 0.370
_exptl_absorpt_correction_T_max 1.0000
_exptl_absorpt_correction_T_min 0.85857
_exptl_absorpt_correction_type multi-scan
_exptl_absorpt_process_details 'Empirical absorption correction (CrysAlis RED, Oxford Diffraction)'
_exptl_crystal_colour 'light green'
_exptl_crystal_density_diffrn 1.149
_exptl_crystal_density_method 'not measured'
_exptl_crystal_description prism
_exptl_crystal_F_000 2208
_exptl_crystal_size_max 0.35
_exptl_crystal_size_mid 0.21
_exptl_crystal_size_min 0.11
_refine_diff_density_max 0.803
_refine_diff_density_min -0.410
_refine_diff_density_rms 0.072
_refine_ls_abs_structure_details 'Flack H D (1983), Acta Cryst. A39, 876-881, 2073 Friedel pairs'
_refine_ls_abs_structure_Flack 0.000(17)
_refine_ls_extinction_method none
_refine_ls_goodness_of_fit_ref 0.989
_refine_ls_hydrogen_treatment mixed
_refine_ls_matrix_type full
_refine_ls_number_parameters 353
_refine_ls_number_reflns 5996
_refine_ls_number_restraints 16
_refine_ls_restrained_S_all 1.005
_refine_ls_R_factor_all 0.0642
_refine_ls_R_factor_gt 0.0489
_refine_ls_shift/su_max 0.000
_refine_ls_shift/su_mean 0.000
_refine_ls_structure_factor_coef Fsqd
_refine_ls_weighting_details 'calc w=1/[\s^2^(Fo^2^)+(0.0762P)^2^] where P=(Fo^2^+2Fc^2^)/3'
_refine_ls_weighting_scheme calc
_refine_ls_wR_factor_gt 0.1211
_refine_ls_wR_factor_ref 0.1250
_reflns_number_gt 4538
_reflns_number_total 5996
_reflns_threshold_expression >2\s(I)
_cod_data_source_file c2ce25704a.txt
_cod_data_source_block 1-NiL4_{OH}2_H2O
_cod_depositor_comments
;
The following automatic conversions were performed:

'_symmetry_cell_setting' value 'Orthorhombic' changed to
'orthorhombic' according to
/home/saulius/struct/CIF-dictionaries/cif_core.dic dictionary named
'cif_core.dic' version 2.4.2 from 2011-04-26.

Automatic conversion script
Id: cif_fix_values 1891 2012-01-12 08:04:46Z andrius 
;
_cod_original_sg_symbol_Hall 'A 2 -2ac'
_cod_database_code 7208721

loop_
_symmetry_equiv_pos_as_xyz
'x, y, z'
'-x, -y, z'
'-x+1/2, y+1/2, z'
'x+1/2, -y+1/2, z'
'x, y+1/2, z+1/2'
'-x, -y+1/2, z+1/2'
'-x+1/2, y+1, z+1/2'
'x+1/2, -y+1, z+1/2'

loop_
_atom_site_label
_atom_site_type_symbol
_atom_site_fract_x
_atom_site_fract_y
_atom_site_fract_z
_atom_site_U_iso_or_equiv
_atom_site_adp_type
_atom_site_occupancy
_atom_site_symmetry_multiplicity
_atom_site_calc_flag
_atom_site_refinement_flags
N1A N 0.5037(2) -0.10481(10) 0.26484(12) 0.0257(5) Uani 1 1 d .
C2A C 0.5439(3) -0.06467(13) 0.30069(14) 0.0241(6) Uani 1 1 d .
H2A H 0.6157 -0.0464 0.2960 0.029 Uiso 1 1 calc R
N3A N 0.4690(2) -0.05375(11) 0.34403(12) 0.0197(5) Uani 1 1 d .
C2B C 0.6084(3) 0.04888(14) 0.50503(15) 0.0273(7) Uani 1 1 d .
H2B H 0.6437 0.0143 0.5143 0.033 Uiso 1 1 calc R
C4A C 0.3731(3) -0.08931(12) 0.33508(14) 0.0241(6) Uani 1 1 d .
C4B C 0.4969(2) 0.11317(12) 0.46454(14) 0.0223(6) Uani 1 1 d .
C5A C 0.3937(3) -0.12109(13) 0.28546(14) 0.0254(7) Uani 1 1 d .
C5B C 0.5627(3) 0.13969(13) 0.50626(14) 0.0248(6) Uani 1 1 d .
C6A C 0.5649(4) -0.12299(16) 0.21125(18) 0.0425(9) Uani 1 1 d .
H6A1 H 0.6301 -0.0981 0.2040 0.064 Uiso 1 1 calc R
H6A2 H 0.5119 -0.1216 0.1783 0.064 Uiso 1 1 calc R
H6A3 H 0.5929 -0.1612 0.2163 0.064 Uiso 1 1 calc R
C6B C 0.7187(4) 0.10508(16) 0.57911(18) 0.0447(10) Uani 1 1 d .
H6B1 H 0.7672 0.1377 0.5714 0.067 Uiso 1 1 calc R
H6B2 H 0.7669 0.0716 0.5815 0.067 Uiso 1 1 calc R
H6B3 H 0.6780 0.1103 0.6158 0.067 Uiso 1 1 calc R
C7A C 0.2714(2) -0.08956(13) 0.37421(14) 0.0237(6) Uani 1 1 d .
C7B C 0.4058(3) 0.13759(12) 0.42573(14) 0.0242(6) Uani 1 1 d .
C8A C 0.2252(3) -0.03911(13) 0.39561(15) 0.0288(7) Uani 1 1 d .
H8A H 0.2581 -0.0048 0.3836 0.035 Uiso 1 1 calc R
C8B C 0.2964(3) 0.11209(13) 0.42215(15) 0.0279(7) Uani 1 1 d .
H8B H 0.2797 0.0806 0.4455 0.034 Uiso 1 1 calc R
C9A C 0.1311(3) -0.03846(15) 0.43443(18) 0.0358(8) Uani 1 1 d .
H9A H 0.1033 -0.0041 0.4494 0.043 Uiso 1 1 calc R
C9B C 0.2111(3) 0.13328(16) 0.38379(16) 0.0362(8) Uani 1 1 d .
H9B H 0.1381 0.1158 0.3815 0.043 Uiso 1 1 calc R
C10A C 0.0784(3) -0.08974(16) 0.45082(16) 0.0356(8) Uani 1 1 d .
H10A H 0.0150 -0.0897 0.4766 0.043 Uiso 1 1 calc R
C10B C 0.2353(3) 0.17978(17) 0.34955(17) 0.0400(9) Uani 1 1 d .
H10B H 0.1789 0.1933 0.3234 0.048 Uiso 1 1 calc R
C11A C 0.1208(3) -0.14038(14) 0.42858(17) 0.0316(7) Uani 1 1 d .
H11A H 0.0842 -0.1744 0.4386 0.038 Uiso 1 1 calc R
C11B C 0.3437(3) 0.20712(14) 0.35335(16) 0.0352(8) Uani 1 1 d .
H11B H 0.3593 0.2392 0.3305 0.042 Uiso 1 1 calc R
C12A C 0.2176(3) -0.14111(13) 0.39130(14) 0.0268(7) Uani 1 1 d .
H12A H 0.2469 -0.1756 0.3776 0.032 Uiso 1 1 calc R
C12B C 0.4287(3) 0.18553(13) 0.39213(14) 0.0294(7) Uani 1 1 d .
H12B H 0.5010 0.2036 0.3953 0.035 Uiso 1 1 calc R
C13A C 0.3188(3) -0.16199(15) 0.25356(15) 0.0353(8) Uani 1 1 d .
C13B C 0.5602(3) 0.19952(13) 0.52682(14) 0.0253(6) Uani 1 1 d .
C14A C 0.2050(4) -0.1451(2) 0.23928(17) 0.0491(11) Uani 1 1 d .
H14A H 0.1756 -0.1102 0.2518 0.059 Uiso 1 1 calc R
C14B C 0.4648(3) 0.21955(14) 0.55813(16) 0.0298(7) Uani 1 1 d .
H14B H 0.4046 0.1947 0.5684 0.036 Uiso 1 1 calc R
C15A C 0.1365(5) -0.1823(3) 0.2057(2) 0.0687(16) Uani 1 1 d .
H15A H 0.0608 -0.1713 0.1956 0.082 Uiso 1 1 calc R
C15B C 0.4578(3) 0.27626(14) 0.57442(17) 0.0344(8) Uani 1 1 d .
H15B H 0.3928 0.2893 0.5953 0.041 Uiso 1 1 calc R
C16A C 0.1740(5) -0.2315(3) 0.18788(19) 0.0691(17) Uani 1 1 d .
H16A H 0.1258 -0.2543 0.1647 0.083 Uiso 1 1 calc R
C16B C 0.5471(3) 0.31374(14) 0.55986(15) 0.0288(7) Uani 1 1 d .
H16B H 0.5421 0.3518 0.5708 0.035 Uiso 1 1 calc R
C17A C 0.2848(5) -0.2506(2) 0.2030(2) 0.0618(14) Uani 1 1 d .
H17A H 0.3105 -0.2864 0.1911 0.074 Uiso 1 1 calc R
C17B C 0.6437(3) 0.29422(14) 0.52903(16) 0.0358(8) Uani 1 1 d .
H17B H 0.7041 0.3192 0.5193 0.043 Uiso 1 1 calc R
C18A C 0.3577(4) -0.21509(16) 0.23647(17) 0.0464(10) Uani 1 1 d .
H18A H 0.4323 -0.2273 0.2472 0.056 Uiso 1 1 calc R
C18B C 0.6506(3) 0.23729(14) 0.51259(16) 0.0336(8) Uani 1 1 d .
H18B H 0.7159 0.2242 0.4920 0.040 Uiso 1 1 calc R
N1B N 0.6332(2) 0.09833(11) 0.53106(13) 0.0294(6) Uani 1 1 d .
N3B N 0.5259(2) 0.05577(11) 0.46376(13) 0.0231(6) Uani 1 1 d .
Ni Ni 0.5000 0.0000 0.40457(3) 0.01957(12) Uani 1 2 d S
O1 O 0.7817(4) -0.05601(14) 0.55613(17) 0.0738(11) Uani 1 1 d DU
H1 H 0.848(3) -0.042(3) 0.565(3) 0.111 Uiso 1 1 d D
O2 O 1.0000 0.0000 0.6141(3) 0.0611(12) Uani 1 2 d SDU
H2 H 0.973(5) 0.0253(13) 0.6368(8) 0.092 Uiso 1 1 d D

loop_
_atom_site_aniso_label
_atom_site_aniso_U_11
_atom_site_aniso_U_22
_atom_site_aniso_U_33
_atom_site_aniso_U_23
_atom_site_aniso_U_13
_atom_site_aniso_U_12
N1A 0.0330(13) 0.0244(12) 0.0195(12) -0.0008(10) 0.0017(11) -0.0025(11)
C2A 0.0253(15) 0.0218(15) 0.0253(16) 0.0016(12) -0.0008(13) -0.0028(12)
N3A 0.0172(12) 0.0215(14) 0.0203(13) 0.0009(11) -0.0022(11) -0.0013(11)
C2B 0.0330(17) 0.0249(16) 0.0240(16) -0.0032(12) -0.0034(13) 0.0046(14)
C4A 0.0219(15) 0.0226(15) 0.0276(16) 0.0025(12) -0.0028(13) -0.0038(12)
C4B 0.0231(14) 0.0222(14) 0.0216(14) 0.0001(11) 0.0028(13) 0.0023(12)
C5A 0.0307(17) 0.0237(16) 0.0217(15) -0.0019(12) -0.0035(13) -0.0079(13)
C5B 0.0241(16) 0.0265(16) 0.0238(15) -0.0039(12) 0.0044(13) -0.0004(13)
C6A 0.052(2) 0.039(2) 0.036(2) -0.0117(16) 0.0118(18) -0.0114(18)
C6B 0.056(2) 0.037(2) 0.041(2) -0.0126(17) -0.0215(19) 0.0069(18)
C7A 0.0192(14) 0.0271(16) 0.0246(15) 0.0016(13) -0.0017(12) -0.0029(12)
C7B 0.0250(15) 0.0258(15) 0.0218(14) -0.0035(12) 0.0025(12) 0.0045(12)
C8A 0.0228(14) 0.0260(14) 0.038(2) 0.0042(14) -0.0017(14) -0.0025(11)
C8B 0.0236(15) 0.0287(16) 0.0315(18) 0.0000(13) 0.0031(12) 0.0035(12)
C9A 0.0247(17) 0.0354(18) 0.047(2) -0.0022(17) -0.0001(16) 0.0008(14)
C9B 0.0263(17) 0.045(2) 0.0371(19) 0.0005(15) 0.0013(15) 0.0043(15)
C10A 0.0229(15) 0.049(2) 0.0344(18) 0.0062(16) 0.0013(14) 0.0001(15)
C10B 0.0325(18) 0.052(2) 0.0354(19) 0.0029(17) -0.0051(16) 0.0177(17)
C11A 0.0267(16) 0.0346(18) 0.0334(17) 0.0085(15) -0.0038(14) -0.0083(14)
C11B 0.045(2) 0.0274(17) 0.0330(18) 0.0014(14) 0.0047(16) 0.0097(15)
C12A 0.0247(15) 0.0264(15) 0.0294(18) 0.0071(12) -0.0071(12) -0.0051(12)
C12B 0.0326(16) 0.0264(15) 0.0290(18) -0.0023(12) 0.0022(13) 0.0000(13)
C13A 0.045(2) 0.0373(19) 0.0231(16) 0.0027(14) 0.0017(16) -0.0226(16)
C13B 0.0258(16) 0.0254(15) 0.0247(16) -0.0041(13) -0.0016(13) -0.0001(13)
C14A 0.049(2) 0.062(3) 0.036(2) 0.0155(19) -0.0146(18) -0.025(2)
C14B 0.0247(15) 0.0312(17) 0.0334(18) -0.0017(14) 0.0003(14) 0.0000(13)
C15A 0.080(3) 0.085(4) 0.040(2) 0.016(3) -0.022(2) -0.054(3)
C15B 0.0342(17) 0.0316(17) 0.037(2) -0.0012(15) 0.0048(16) 0.0092(15)
C16A 0.097(4) 0.081(4) 0.029(2) 0.003(2) -0.006(3) -0.065(3)
C16B 0.0382(18) 0.0218(15) 0.0262(16) -0.0022(12) -0.0062(15) 0.0028(14)
C17A 0.105(4) 0.045(2) 0.035(2) -0.0084(19) 0.020(3) -0.032(3)
C17B 0.0370(18) 0.0296(17) 0.041(2) 0.0001(16) 0.0029(16) -0.0067(15)
C18A 0.072(3) 0.035(2) 0.033(2) -0.0065(15) 0.0128(19) -0.0265(19)
C18B 0.0341(18) 0.0301(18) 0.0366(19) -0.0018(14) 0.0079(15) -0.0005(14)
N1B 0.0320(15) 0.0271(14) 0.0290(15) -0.0047(12) -0.0045(12) 0.0060(12)
N3B 0.0272(14) 0.0191(14) 0.0230(15) -0.0013(11) 0.0017(12) -0.0001(11)
Ni 0.0201(2) 0.0189(2) 0.0197(2) 0.000 0.000 -0.0014(2)
O1 0.109(3) 0.0497(19) 0.062(2) -0.0209(15) -0.028(2) 0.0411(19)
O2 0.0268(18) 0.070(3) 0.087(3) 0.000 0.000 -0.0162(18)

loop_
_atom_type_symbol
_atom_type_description
_atom_type_scat_dispersion_real
_atom_type_scat_dispersion_imag
_atom_type_scat_source
C C 0.0033 0.0016 'International Tables Vol C Tables 4.2.6.8 and 6.1.1.4'
H H 0.0000 0.0000 'International Tables Vol C Tables 4.2.6.8 and 6.1.1.4'
N N 0.0061 0.0033 'International Tables Vol C Tables 4.2.6.8 and 6.1.1.4'
O O 0.0106 0.0060 'International Tables Vol C Tables 4.2.6.8 and 6.1.1.4'
Ni Ni 0.3393 1.1124 'International Tables Vol C Tables 4.2.6.8 and 6.1.1.4'

loop_
_geom_angle_atom_site_label_1
_geom_angle_atom_site_label_2
_geom_angle_atom_site_label_3
_geom_angle
_geom_angle_site_symmetry_1
_geom_angle_site_symmetry_3
C2A N1A C5A 107.6(3) . .
C2A N1A C6A 123.4(3) . .
C5A N1A C6A 128.9(3) . .
N1A C2A N3A 111.6(3) . .
N1A C2A H2A 124.2 . .
N3A C2A H2A 124.2 . .
C2A N3A C4A 106.4(3) . .
C2A N3A Ni 122.9(2) . .
C4A N3A Ni 130.7(2) . .
N1B C2B N3B 110.6(3) . .
N1B C2B H2B 124.7 . .
N3B C2B H2B 124.7 . .
C5A C4A N3A 108.2(3) . .
C5A C4A C7A 129.2(3) . .
N3A C4A C7A 122.6(3) . .
C5B C4B N3B 108.8(3) . .
C5B C4B C7B 128.6(3) . .
N3B C4B C7B 122.5(3) . .
C4A C5A N1A 106.3(3) . .
C4A C5A C13A 131.1(3) . .
N1A C5A C13A 122.5(3) . .
C4B C5B N1B 106.4(3) . .
C4B C5B C13B 130.1(3) . .
N1B C5B C13B 123.5(3) . .
N1A C6A H6A1 109.5 . .
N1A C6A H6A2 109.5 . .
H6A1 C6A H6A2 109.5 . .
N1A C6A H6A3 109.5 . .
H6A1 C6A H6A3 109.5 . .
H6A2 C6A H6A3 109.5 . .
N1B C6B H6B1 109.5 . .
N1B C6B H6B2 109.5 . .
H6B1 C6B H6B2 109.5 . .
N1B C6B H6B3 109.5 . .
H6B1 C6B H6B3 109.5 . .
H6B2 C6B H6B3 109.5 . .
C8A C7A C12A 118.2(3) . .
C8A C7A C4A 120.8(3) . .
C12A C7A C4A 121.0(3) . .
C12B C7B C8B 119.3(3) . .
C12B C7B C4B 120.7(3) . .
C8B C7B C4B 120.0(3) . .
C7A C8A C9A 121.7(3) . .
C7A C8A H8A 119.1 . .
C9A C8A H8A 119.1 . .
C7B C8B C9B 120.6(3) . .
C7B C8B H8B 119.7 . .
C9B C8B H8B 119.7 . .
C8A C9A C10A 119.4(3) . .
C8A C9A H9A 120.3 . .
C10A C9A H9A 120.3 . .
C10B C9B C8B 119.8(3) . .
C10B C9B H9B 120.1 . .
C8B C9B H9B 120.1 . .
C11A C10A C9A 119.8(3) . .
C11A C10A H10A 120.1 . .
C9A C10A H10A 120.1 . .
C9B C10B C11B 120.8(3) . .
C9B C10B H10B 119.6 . .
C11B C10B H10B 119.6 . .
C10A C11A C12A 120.7(3) . .
C10A C11A H11A 119.7 . .
C12A C11A H11A 119.7 . .
C10B C11B C12B 119.0(3) . .
C10B C11B H11B 120.5 . .
C12B C11B H11B 120.5 . .
C11A C12A C7A 120.1(3) . .
C11A C12A H12A 120.0 . .
C7A C12A H12A 120.0 . .
C7B C12B C11B 120.5(3) . .
C7B C12B H12B 119.8 . .
C11B C12B H12B 119.8 . .
C18A C13A C14A 119.4(4) . .
C18A C13A C5A 122.7(4) . .
C14A C13A C5A 117.9(3) . .
C14B C13B C18B 118.9(3) . .
C14B C13B C5B 120.0(3) . .
C18B C13B C5B 121.1(3) . .
C13A C14A C15A 118.0(5) . .
C13A C14A H14A 121.0 . .
C15A C14A H14A 121.0 . .
C13B C14B C15B 120.6(3) . .
C13B C14B H14B 119.7 . .
C15B C14B H14B 119.7 . .
C16A C15A C14A 122.8(5) . .
C16A C15A H15A 118.6 . .
C14A C15A H15A 118.6 . .
C14B C15B C16B 120.4(3) . .
C14B C15B H15B 119.8 . .
C16B C15B H15B 119.8 . .
C15A C16A C17A 120.9(4) . .
C15A C16A H16A 119.5 . .
C17A C16A H16A 119.5 . .
C17B C16B C15B 119.7(3) . .
C17B C16B H16B 120.2 . .
C15B C16B H16B 120.2 . .
C16A C17A C18A 118.9(5) . .
C16A C17A H17A 120.6 . .
C18A C17A H17A 120.6 . .
C16B C17B C18B 120.0(3) . .
C16B C17B H17B 120.0 . .
C18B C17B H17B 120.0 . .
C13A C18A C17A 120.0(5) . .
C13A C18A H18A 120.0 . .
C17A C18A H18A 120.0 . .
C17B C18B C13B 120.5(3) . .
C17B C18B H18B 119.8 . .
C13B C18B H18B 119.8 . .
C2B N1B C5B 108.1(3) . .
C2B N1B C6B 124.2(3) . .
C5B N1B C6B 127.7(3) . .
C2B N3B C4B 106.1(3) . .
C2B N3B Ni 121.3(2) . .
C4B N3B Ni 130.0(2) . .
N3A Ni N3A 87.50(17) 2_655 .
N3A Ni N3B 91.21(9) 2_655 .
N3A Ni N3B 177.54(14) . .
N3A Ni N3B 177.54(14) 2_655 2_655
N3A Ni N3B 91.21(9) . 2_655
N3B Ni N3B 90.16(17) . 2_655

loop_
_geom_bond_atom_site_label_1
_geom_bond_atom_site_label_2
_geom_bond_distance
_geom_bond_site_symmetry_2
N1A C2A 1.325(4) .
N1A C5A 1.392(4) .
N1A C6A 1.463(4) .
C2A N3A 1.326(4) .
C2A H2A 0.9300 .
N3A C4A 1.391(4) .
N3A Ni 1.896(3) .
C2B N1B 1.333(4) .
C2B N3B 1.336(4) .
C2B H2B 0.9300 .
C4A C5A 1.368(4) .
C4A C7A 1.459(4) .
C4B C5B 1.357(4) .
C4B N3B 1.388(4) .
C4B C7B 1.476(4) .
C5A C13A 1.474(4) .
C5B N1B 1.380(4) .
C5B C13B 1.480(4) .
C6A H6A1 0.9600 .
C6A H6A2 0.9600 .
C6A H6A3 0.9600 .
C6B N1B 1.469(4) .
C6B H6B1 0.9600 .
C6B H6B2 0.9600 .
C6B H6B3 0.9600 .
C7A C8A 1.385(4) .
C7A C12A 1.412(4) .
C7B C12B 1.384(4) .
C7B C8B 1.385(4) .
C8A C9A 1.387(5) .
C8A H8A 0.9300 .
C8B C9B 1.396(5) .
C8B H8B 0.9300 .
C9A C10A 1.396(5) .
C9A H9A 0.9300 .
C9B C10B 1.367(5) .
C9B H9B 0.9300 .
C10A C11A 1.379(5) .
C10A H10A 0.9300 .
C10B C11B 1.396(5) .
C10B H10B 0.9300 .
C11A C12A 1.389(5) .
C11A H11A 0.9300 .
C11B C12B 1.402(5) .
C11B H11B 0.9300 .
C12A H12A 0.9300 .
C12B H12B 0.9300 .
C13A C18A 1.379(5) .
C13A C14A 1.395(5) .
C13B C14B 1.381(5) .
C13B C18B 1.398(5) .
C14A C15A 1.396(6) .
C14A H14A 0.9300 .
C14B C15B 1.384(5) .
C14B H14B 0.9300 .
C15A C16A 1.297(8) .
C15A H15A 0.9300 .
C15B C16B 1.386(5) .
C15B H15B 0.9300 .
C16A C17A 1.383(8) .
C16A H16A 0.9300 .
C16B C17B 1.382(5) .
C16B H16B 0.9300 .
C17A C18A 1.400(6) .
C17A H17A 0.9300 .
C17B C18B 1.390(5) .
C17B H17B 0.9300 .
C18A H18A 0.9300 .
C18B H18B 0.9300 .
N3B Ni 1.896(3) .
Ni N3A 1.896(3) 2_655
Ni N3B 1.897(3) 2_655
O1 H1 0.850(15) .
O2 H2 0.847(10) .

loop_
_platon_squeeze_void_nr
_platon_squeeze_void_average_x
_platon_squeeze_void_average_y
_platon_squeeze_void_average_z
_platon_squeeze_void_volume
_platon_squeeze_void_count_electrons
_platon_squeeze_void_content
1 0.000 0.000 0.211 239 42 ' '
2 0.000 0.500 0.711 239 42 ' '
3 0.500 0.500 0.211 239 42 ' '
4 0.500 1.000 0.711 239 42 ' '
